data_4500509
loop_
_publ_author_name
'Fu, Ying'
'Su, Jie'
'Yang, Sihai'
'Zou, Zhibo'
'Li, Guobao'
'Liao, Fuhui'
'Xiong, Ming'
'Lin, Jianhua'

_publ_section_title
;
 Syntheses, Structures, and Structural Transformations of Mixed Na(I) and
 Zn(II) Metal--Organic Frameworks with 1,3,5-Benzenetricarboxylate Ligands
;
_journal_issue 6
_journal_name_full 'Crystal Growth &amp; Design'
_journal_page_first 2243
_journal_paper_doi 10.1021/cg101610k
_journal_volume 11
_journal_year 2011
_chemical_formula_sum 'C9 H9 Na O9 Zn'
_chemical_formula_weight 349.52
_chemical_name_systematic
;
 ?
;
_space_group_IT_number 2
_symmetry_cell_setting triclinic
_symmetry_space_group_name_Hall '-P 1'
_symmetry_space_group_name_H-M 'P -1'
_atom_sites_solution_hydrogens geom
_atom_sites_solution_primary direct
_atom_sites_solution_secondary difmap
_audit_creation_method SHELXL-97
_cell_angle_alpha 99.39(3)
_cell_angle_beta 104.54(3)
_cell_angle_gamma 60.72(3)
_cell_formula_units_Z 2
_cell_length_a 9.6721(19)
_cell_length_b 9.6817(19)
_cell_length_c 7.7419(15)
_cell_measurement_reflns_used 25
_cell_measurement_temperature 298(2)
_cell_measurement_theta_max 25.5
_cell_measurement_theta_min 2
_cell_volume 611.4(3)
_computing_cell_refinement 'MSC/AFC Diffractometer Control'
_computing_data_collection 'MSC/AFC Diffractometer Control'
_computing_data_reduction 'teXsan (MSC, 1992-1997)'
_computing_molecular_graphics 'Bruker SHELXTL'
_computing_publication_material 'Bruker SHELXTL'
_computing_structure_refinement 'SHELXL-97 (Sheldrick, 1997)'
_computing_structure_solution 'Bruker SHELXTL'
_diffrn_ambient_temperature 298(2)
_diffrn_measured_fraction_theta_full 1.000
_diffrn_measured_fraction_theta_max 1.000
_diffrn_measurement_device_type 'Rigaku AFC6S'
_diffrn_measurement_method \w-2\q
_diffrn_radiation_monochromator graphite
_diffrn_radiation_source 'fine-focus sealed tube'
_diffrn_radiation_type MoK\a
_diffrn_radiation_wavelength 0.71073
_diffrn_reflns_av_R_equivalents 0.1591
_diffrn_reflns_av_sigmaI/netI 0.0301
_diffrn_reflns_limit_h_max 11
_diffrn_reflns_limit_h_min 0
_diffrn_reflns_limit_k_max 11
_diffrn_reflns_limit_k_min -10
_diffrn_reflns_limit_l_max 9
_diffrn_reflns_limit_l_min -9
_diffrn_reflns_number 2425
_diffrn_reflns_theta_full 25.00
_diffrn_reflns_theta_max 25.49
_diffrn_reflns_theta_min 2.41
_diffrn_standards_interval_count 150
_diffrn_standards_number 3
_exptl_absorpt_coefficient_mu 2.086
_exptl_absorpt_correction_T_max 0.697
_exptl_absorpt_correction_T_min 0.588
_exptl_absorpt_correction_type psi-scan
_exptl_absorpt_process_details 'teXsan (MSC, 1992-1997)'
_exptl_crystal_colour colorless
_exptl_crystal_density_diffrn 1.899
_exptl_crystal_density_method 'not measured'
_exptl_crystal_description block
_exptl_crystal_F_000 352
_exptl_crystal_size_max 0.30
_exptl_crystal_size_mid 0.25
_exptl_crystal_size_min 0.20
_refine_diff_density_max 1.785
_refine_diff_density_min -2.179
_refine_diff_density_rms 0.243
_refine_ls_extinction_method none
_refine_ls_goodness_of_fit_ref 1.007
_refine_ls_hydrogen_treatment constr
_refine_ls_matrix_type full
_refine_ls_number_parameters 190
_refine_ls_number_reflns 2280
_refine_ls_number_restraints 1
_refine_ls_restrained_S_all 1.011
_refine_ls_R_factor_all 0.0734
_refine_ls_R_factor_gt 0.0680
_refine_ls_shift/su_max 0.008
_refine_ls_shift/su_mean 0.001
_refine_ls_structure_factor_coef Fsqd
_refine_ls_weighting_details 'calc w=1/[\s^2^(Fo^2^)+(0.2000P)^2^+1.7926P] where P=(Fo^2^+2Fc^2^)/3'
_refine_ls_weighting_scheme calc
_refine_ls_wR_factor_gt 0.2192
_refine_ls_wR_factor_ref 0.2300
_reflns_number_gt 2066
_reflns_number_total 2280
_reflns_threshold_expression >2sigma(I)
_cod_data_source_file cg101610k_si_001.cif
_cod_data_source_block 1
_cod_original_cell_volume 611.4(2)
_cod_original_sg_symbol_H-M p-1
_cod_database_code 4500509

loop_
_symmetry_equiv_pos_as_xyz
'x, y, z'
'-x, -y, -z'

loop_
_atom_site_label
_atom_site_type_symbol
_atom_site_fract_x
_atom_site_fract_y
_atom_site_fract_z
_atom_site_U_iso_or_equiv
_atom_site_adp_type
_atom_site_occupancy
_atom_site_symmetry_multiplicity
_atom_site_calc_flag
_atom_site_refinement_flags
Zn1 Zn 0.86625(7) 0.78303(7) 0.73098(9) 0.0181(3) Uani 1 1 d .
Na1 Na 1.0000 0.5000 1.0000 0.0251(8) Uani 1 2 d S
Na2 Na 0.5000 1.0000 0.5000 0.0287(8) Uani 1 2 d S
O1 O 0.9222(6) 0.7798(6) 1.0191(6) 0.0275(10) Uani 1 1 d .
H1A H 0.9778 0.8224 1.0207 0.041 Uiso 1 1 d .
H1B H 0.9185 0.7258 0.9263 0.041 Uiso 1 1 d .
O2 O 0.7028(5) 1.0168(5) 0.7312(6) 0.0229(9) Uani 1 1 d .
O3 O 0.7829(5) 0.6309(5) 0.7405(6) 0.0231(9) Uani 1 1 d .
O4 O 0.8475(6) 0.5390(5) 1.2115(7) 0.0305(11) Uani 1 1 d .
O5 O 1.0983(5) 0.7028(5) 0.7287(7) 0.0286(10) Uani 1 1 d .
O6 O 0.5267(6) 0.8145(5) 0.6801(8) 0.0344(12) Uani 1 1 d .
O7 O 0.7866(6) 0.7960(6) 0.4486(7) 0.0320(11) Uani 1 1 d .
H7A H 0.8524 0.8300 0.4755 0.048 Uiso 1 1 d .
H7B H 0.8036 0.7316 0.3632 0.048 Uiso 1 1 d .
O8 O 0.9059(5) 0.0717(5) 0.8078(8) 0.0376(13) Uani 1 1 d .
C11 C 0.4212(7) 0.6064(7) 0.7367(9) 0.0221(12) Uani 1 1 d .
H11 H 0.3466 0.7133 0.7264 0.026 Uiso 1 1 calc R
C12 C 0.5805(7) 0.5573(6) 0.7326(8) 0.0172(11) Uani 1 1 d .
C13 C 0.7595(7) 0.1135(7) 0.7697(8) 0.0199(12) Uani 1 1 d .
C14 C 0.6403(7) 0.2878(6) 0.7630(8) 0.0168(11) Uani 1 1 d .
C15 C 0.6311(7) 0.6778(7) 0.7133(7) 0.0164(11) Uani 1 1 d .
C16 C 0.6304(7) 0.5006(7) 1.2440(8) 0.0198(12) Uani 1 1 d .
C17 C 0.4799(7) 0.3405(7) 0.7702(8) 0.0192(12) Uani 1 1 d .
H17 H 0.4467 0.2684 0.7847 0.023 Uiso 1 1 calc R
C18 C 0.6909(7) 0.3957(7) 0.7447(8) 0.0182(11) Uani 1 1 d .
H18 H 0.7984 0.3605 0.7406 0.022 Uiso 1 1 calc R
C19 C 0.8053(7) 0.4434(7) 1.2399(9) 0.0235(13) Uani 1 1 d .
O9 O 0.7905(17) 0.9992(16) 0.2783(17) 0.029(5) Uiso 0.35(2) 1 d P
H9A H 0.6977 1.0415 0.2202 0.044 Uiso 0.35 1 d P
H9B H 0.8523 1.0075 0.2300 0.044 Uiso 0.35 1 d P
O10 O 0.8729(19) 1.0120(18) 0.396(2) 0.042(5) Uiso 0.37(2) 1 d P
H10A H 0.8167 1.0200 0.2960 0.063 Uiso 0.37 1 d P
H10B H 0.9018 1.0809 0.4180 0.063 Uiso 0.37 1 d P
O11 O 0.6041(18) 0.9476(17) 0.0610(18) 0.029(4) Uiso 0.320(16) 1 d P
H11A H 0.6796 0.9600 0.0505 0.044 Uiso 0.32 1 d P
H11B H 0.6065 0.9401 0.1658 0.044 Uiso 0.32 1 d P

loop_
_atom_site_aniso_label
_atom_site_aniso_U_11
_atom_site_aniso_U_22
_atom_site_aniso_U_33
_atom_site_aniso_U_23
_atom_site_aniso_U_13
_atom_site_aniso_U_12
Zn1 0.0091(5) 0.0098(5) 0.0363(5) 0.0034(3) 0.0093(3) -0.0022(3)
Na1 0.0202(17) 0.0200(17) 0.0372(19) 0.0069(14) 0.0108(14) -0.0070(14)
Na2 0.0230(18) 0.0244(18) 0.041(2) 0.0119(15) -0.0019(15) -0.0132(15)
O1 0.028(2) 0.025(2) 0.034(2) 0.0004(18) 0.0067(19) -0.016(2)
O2 0.018(2) 0.0078(18) 0.040(2) 0.0028(16) 0.0040(17) -0.0045(16)
O3 0.014(2) 0.018(2) 0.043(2) 0.0052(17) 0.0077(17) -0.0091(17)
O4 0.020(2) 0.021(2) 0.057(3) -0.002(2) 0.023(2) -0.0093(19)
O5 0.0103(19) 0.019(2) 0.053(3) 0.0047(19) 0.0096(18) -0.0025(18)
O6 0.024(2) 0.013(2) 0.075(4) 0.002(2) 0.025(2) -0.0084(19)
O7 0.034(3) 0.030(3) 0.037(2) -0.0046(19) 0.013(2) -0.017(2)
O8 0.012(2) 0.017(2) 0.079(4) -0.002(2) 0.009(2) -0.0038(19)
C11 0.017(3) 0.012(3) 0.037(3) 0.002(2) 0.014(2) -0.003(2)
C12 0.014(3) 0.013(3) 0.027(3) 0.004(2) 0.007(2) -0.006(2)
C13 0.015(3) 0.014(3) 0.030(3) 0.001(2) 0.009(2) -0.004(2)
C14 0.012(3) 0.009(3) 0.028(3) 0.001(2) 0.007(2) -0.002(2)
C15 0.019(3) 0.015(3) 0.018(2) 0.000(2) 0.007(2) -0.009(2)
C16 0.013(3) 0.013(3) 0.035(3) 0.000(2) 0.011(2) -0.005(2)
C17 0.016(3) 0.012(3) 0.033(3) 0.000(2) 0.010(2) -0.007(2)
C18 0.008(2) 0.013(3) 0.032(3) 0.000(2) 0.007(2) -0.002(2)
C19 0.016(3) 0.016(3) 0.042(3) -0.006(2) 0.015(3) -0.008(3)

loop_
_atom_type_symbol
_atom_type_description
_atom_type_scat_dispersion_real
_atom_type_scat_dispersion_imag
_atom_type_scat_source
C C 0.0033 0.0016 'International Tables Vol C Tables 4.2.6.8 and 6.1.1.4'
H H 0.0000 0.0000 'International Tables Vol C Tables 4.2.6.8 and 6.1.1.4'
O O 0.0106 0.0060 'International Tables Vol C Tables 4.2.6.8 and 6.1.1.4'
Na Na 0.0362 0.0249 'International Tables Vol C Tables 4.2.6.8 and 6.1.1.4'
Zn Zn 0.2839 1.4301 'International Tables Vol C Tables 4.2.6.8 and 6.1.1.4'

loop_
_geom_angle_atom_site_label_1
_geom_angle_atom_site_label_2
_geom_angle_atom_site_label_3
_geom_angle
_geom_angle_site_symmetry_1
_geom_angle_site_symmetry_3
O5 Zn1 O3 120.27(18) . .
O5 Zn1 O2 123.43(18) . .
O3 Zn1 O2 116.28(17) . .
O5 Zn1 O7 95.5(2) . .
O3 Zn1 O7 92.34(19) . .
O2 Zn1 O7 83.52(19) . .
O5 Zn1 O1 90.2(2) . .
O3 Zn1 O1 85.06(18) . .
O2 Zn1 O1 93.09(18) . .
O7 Zn1 O1 174.32(17) . .
O5 Zn1 Na1 84.81(14) . .
O3 Zn1 Na1 49.76(13) . .
O2 Zn1 Na1 134.61(13) . .
O7 Zn1 Na1 132.64(13) . .
O1 Zn1 Na1 48.14(12) . .
O5 Zn1 Na2 141.31(14) . .
O3 Zn1 Na2 84.81(13) . .
O2 Zn1 Na2 44.85(12) . .
O7 Zn1 Na2 51.44(14) . .
O1 Zn1 Na2 123.17(13) . .
Na1 Zn1 Na2 131.14(3) . .
O5 Zn1 H1B 88.6 . .
O3 Zn1 H1B 70.8 . .
O2 Zn1 H1B 108.7 . .
O7 Zn1 H1B 162.2 . .
O1 Zn1 H1B 17.8 . .
Na1 Zn1 H1B 30.4 . .
Na2 Zn1 H1B 129.3 . .
O5 Zn1 H7A 78.8 . .
O3 Zn1 H7A 113.8 . .
O2 Zn1 H7A 80.6 . .
O7 Zn1 H7A 22.5 . .
O1 Zn1 H7A 161.1 . .
Na1 Zn1 H7A 143.8 . .
Na2 Zn1 H7A 63.5 . .
H1B Zn1 H7A 167.2 . .
O4 Na1 O4 180.000(1) 2_767 .
O4 Na1 O1 89.12(16) 2_767 .
O4 Na1 O1 90.88(16) . .
O4 Na1 O1 90.88(16) 2_767 2_767
O4 Na1 O1 89.12(16) . 2_767
O1 Na1 O1 180.000(1) . 2_767
O4 Na1 O3 101.03(16) 2_767 2_767
O4 Na1 O3 78.97(16) . 2_767
O1 Na1 O3 109.68(15) . 2_767
O1 Na1 O3 70.32(15) 2_767 2_767
O4 Na1 O3 78.97(16) 2_767 .
O4 Na1 O3 101.03(16) . .
O1 Na1 O3 70.32(15) . .
O1 Na1 O3 109.68(15) 2_767 .
O3 Na1 O3 180.000(1) 2_767 .
O4 Na1 Zn1 62.35(12) 2_767 .
O4 Na1 Zn1 117.65(12) . .
O1 Na1 Zn1 41.67(11) . .
O1 Na1 Zn1 138.33(11) 2_767 .
O3 Na1 Zn1 141.75(10) 2_767 .
O3 Na1 Zn1 38.25(10) . .
O4 Na1 Zn1 117.65(12) 2_767 2_767
O4 Na1 Zn1 62.35(12) . 2_767
O1 Na1 Zn1 138.33(11) . 2_767
O1 Na1 Zn1 41.67(11) 2_767 2_767
O3 Na1 Zn1 38.25(10) 2_767 2_767
O3 Na1 Zn1 141.75(10) . 2_767
Zn1 Na1 Zn1 180.0 . 2_767
O4 Na1 H1B 76.7 2_767 .
O4 Na1 H1B 103.3 . .
O1 Na1 H1B 19.0 . .
O1 Na1 H1B 161.0 2_767 .
O3 Na1 H1B 125.7 2_767 .
O3 Na1 H1B 54.3 . .
Zn1 Na1 H1B 22.7 . .
Zn1 Na1 H1B 157.3 2_767 .
O6 Na2 O6 180.000(1) 2_676 .
O6 Na2 O2 97.27(17) 2_676 .
O6 Na2 O2 82.73(17) . .
O6 Na2 O2 82.73(17) 2_676 2_676
O6 Na2 O2 97.27(17) . 2_676
O2 Na2 O2 180.000(1) . 2_676
O6 Na2 O7 93.91(16) 2_676 .
O6 Na2 O7 86.09(16) . .
O2 Na2 O7 68.12(15) . .
O2 Na2 O7 111.88(15) 2_676 .
O6 Na2 O7 86.09(16) 2_676 2_676
O6 Na2 O7 93.91(16) . 2_676
O2 Na2 O7 111.88(15) . 2_676
O2 Na2 O7 68.12(15) 2_676 2_676
O7 Na2 O7 180.000(1) . 2_676
O6 Na2 Zn1 116.63(12) 2_676 .
O6 Na2 Zn1 63.37(12) . .
O2 Na2 Zn1 37.51(10) . .
O2 Na2 Zn1 142.49(10) 2_676 .
O7 Na2 Zn1 40.11(11) . .
O7 Na2 Zn1 139.89(11) 2_676 .
O6 Na2 Zn1 63.37(12) 2_676 2_676
O6 Na2 Zn1 116.63(12) . 2_676
O2 Na2 Zn1 142.49(10) . 2_676
O2 Na2 Zn1 37.51(10) 2_676 2_676
O7 Na2 Zn1 139.89(11) . 2_676
O7 Na2 Zn1 40.11(11) 2_676 2_676
Zn1 Na2 Zn1 180.000(1) . 2_676
Zn1 O1 Na1 90.19(16) . .
Zn1 O1 H1A 88.5 . .
Na1 O1 H1A 128.7 . .
Zn1 O1 H1B 35.8 . .
Na1 O1 H1B 54.5 . .
H1A O1 H1B 111.1 . .
C13 O2 Zn1 116.5(4) 1_565 .
C13 O2 Na2 133.1(4) 1_565 .
Zn1 O2 Na2 97.64(17) . .
C15 O3 Zn1 120.5(4) . .
C15 O3 Na1 130.2(4) . .
Zn1 O3 Na1 91.99(16) . .
C19 O4 Na1 125.4(4) . .
C19 O5 Zn1 117.5(4) 2_767 .
C15 O6 Na2 132.9(4) . .
Zn1 O7 Na2 88.45(17) . .
Zn1 O7 H7A 73.8 . .
Na2 O7 H7A 114.2 . .
Zn1 O7 H7B 135.2 . .
Na2 O7 H7B 123.4 . .
H7A O7 H7B 112.0 . .
C12 C11 C16 121.4(5) . 2_667
C12 C11 H11 119.3 . .
C16 C11 H11 119.3 2_667 .
C11 C12 C18 118.8(5) . .
C11 C12 C15 119.5(5) . .
C18 C12 C15 121.7(5) . .
O8 C13 O2 123.2(5) . 1_545
O8 C13 C14 119.4(5) . .
O2 C13 C14 117.4(5) 1_545 .
C17 C14 C18 119.9(5) . .
C17 C14 C13 120.5(5) . .
C18 C14 C13 119.5(5) . .
O6 C15 O3 124.1(5) . .
O6 C15 C12 119.1(5) . .
O3 C15 C12 116.6(5) . .
C17 C16 C11 119.4(5) 2_667 2_667
C17 C16 C19 120.5(5) 2_667 .
C11 C16 C19 120.2(5) 2_667 .
C16 C17 C14 120.3(5) 2_667 .
C16 C17 H17 119.9 2_667 .
C14 C17 H17 119.9 . .
C14 C18 C12 120.2(5) . .
C14 C18 H18 119.9 . .
C12 C18 H18 119.9 . .
O4 C19 O5 124.5(5) . 2_767
O4 C19 C16 119.3(5) . .
O5 C19 C16 116.1(5) 2_767 .
O10 O9 H9A 144.6 . .
O10 O9 H9B 80.5 . .
H9A O9 H9B 110.6 . .
O10 O9 H10A 38.0 . .
H9A O9 H10A 124.7 . .
H9B O9 H10A 50.8 . .
O9 O10 H9B 40.4 . .
O9 O10 H10A 16.7 . .
H9B O10 H10A 27.9 . .
O9 O10 H10B 126.9 . .
H9B O10 H10B 97.4 . .
H10A O10 H10B 110.8 . .
H11A O11 H11B 111.6 . .

loop_
_geom_bond_atom_site_label_1
_geom_bond_atom_site_label_2
_geom_bond_distance
_geom_bond_site_symmetry_2
Zn1 O5 1.988(4) .
Zn1 O3 2.013(4) .
Zn1 O2 2.030(4) .
Zn1 O7 2.130(5) .
Zn1 O1 2.161(5) .
Zn1 Na1 3.2499(14) .
Zn1 Na2 3.3054(17) .
Zn1 H1B 1.5700 .
Zn1 H7A 2.0587 .
Na1 O4 2.338(5) 2_767
Na1 O4 2.338(5) .
Na1 O1 2.420(5) .
Na1 O1 2.420(5) 2_767
Na1 O3 2.482(4) 2_767
Na1 O3 2.482(4) .
Na1 Zn1 3.2499(14) 2_767
Na1 H1B 2.0550 .
Na2 O6 2.328(5) 2_676
Na2 O6 2.328(5) .
Na2 O2 2.352(4) .
Na2 O2 2.352(4) 2_676
Na2 O7 2.586(5) .
Na2 O7 2.586(5) 2_676
Na2 Zn1 3.3054(17) 2_676
O1 H1A 0.8199 .
O1 H1B 0.8203 .
O2 C13 1.263(7) 1_565
O3 C15 1.276(7) .
O4 C19 1.246(7) .
O5 C19 1.280(7) 2_767
O6 C15 1.229(7) .
O7 H7A 0.8203 .
O7 H7B 0.8205 .
O8 C13 1.235(8) .
C11 C12 1.381(8) .
C11 C16 1.392(8) 2_667
C11 H11 0.9300 .
C12 C18 1.400(8) .
C12 C15 1.508(7) .
C13 O2 1.263(7) 1_545
C13 C14 1.508(8) .
C14 C17 1.389(8) .
C14 C18 1.391(8) .
C16 C17 1.381(8) 2_667
C16 C11 1.392(8) 2_667
C16 C19 1.508(8) .
C17 C16 1.381(8) 2_667
C17 H17 0.9300 .
C18 H18 0.9300 .
C19 O5 1.280(7) 2_767
O9 O10 1.087(19) .
O9 H9A 0.8201 .
O9 H9B 0.8202 .
O9 H10A 0.3834 .
O10 H9B 1.2496 .
O10 H10A 0.8195 .
O10 H10B 0.8199 .
O11 H11A 0.8200 .
O11 H11B 0.8197 .

loop_
_geom_hbond_atom_site_label_D
_geom_hbond_atom_site_label_H
_geom_hbond_atom_site_label_A
_geom_hbond_distance_DH
_geom_hbond_distance_HA
_geom_hbond_distance_DA
_geom_hbond_angle_DHA
_geom_hbond_site_symmetry_A
O1 H1A O8 0.82 2.00 2.687(7) 140.5 2_767
O1 H1B O3 0.82 2.11 2.824(6) 145.9 .
O1 H1B O5 0.82 2.50 2.940(7) 114.7 .
O7 H7A O5 0.82 2.57 3.050(7) 118.8 .
O7 H7A O10 0.82 2.07 2.718(16) 136.0 .
O7 H7B O4 0.82 1.95 2.744(7) 162.9 1_554
O9 H9A O11 0.82 1.74 2.326(19) 126.3 .
O9 H9A O6 0.82 2.19 2.768(15) 128.0 2_676
O9 H10A O8 0.38 2.67 2.898(15) 122.4 2_766
O9 H10A O10 0.38 0.82 1.087(19) 125.3 .
O10 H10B O5 0.82 2.54 3.225(16) 141.8 2_776
O11 H11A O9 0.82 1.91 2.326(19) 110.7 .
O11 H11A O1 0.82 2.18 2.766(16) 128.4 1_554
O11 H11B O6 0.82 2.36 2.800(15) 114.2 2_676
O11 H11B O7 0.82 2.55 3.243(15) 143.8 .
